data_9013955
loop_
_publ_author_name
'Kolitsch, U.'

_publ_section_title
;
 The crystal structure and compositional range of mckinstryite
;
_journal_name_full 'Mineralogical Magazine'
_journal_page_first 73
_journal_page_last 84
_journal_paper_doi 10.1180/minmag.2010.074.1.73
_journal_volume 74
_journal_year 2010
_chemical_compound_source 'Clara Mine, Black Forest, Germany'
_chemical_formula_sum 'Ag4.925 Cu3.075 S4'
_chemical_name_mineral Mckinstryite
_space_group_IT_number 62
_symmetry_space_group_name_Hall '-P 2ac 2n'
_symmetry_space_group_name_H-M 'P n m a'
_cell_angle_alpha 90
_cell_angle_beta 90
_cell_angle_gamma 90
_cell_length_a 14.047
_cell_length_b 7.805
_cell_length_c 15.691
_cell_formula_units_Z 8
_cell_volume 1720.312
_database_code_amcsd 0014598
_exptl_crystal_density_diffrn 6.602
_cod_database_code 9013955

loop_
_space_group_symop_operation_xyz
x,y,z
x,1/2-y,z
-x,1/2+y,-z
1/2-x,1/2+y,1/2+z
1/2+x,1/2-y,1/2-z
1/2+x,y,1/2-z
1/2-x,-y,1/2+z
-x,-y,-z

loop_
_atom_site_aniso_label
_atom_site_aniso_U_11
_atom_site_aniso_U_22
_atom_site_aniso_U_33
_atom_site_aniso_U_12
_atom_site_aniso_U_13
_atom_site_aniso_U_23
Ag(1) 0.05930 0.02420 0.04590 -0.00311 0.00530 0.00332
Ag(2) 0.04960 0.02470 0.04710 -0.00009 0.00790 -0.00727
Ag(3) 0.04260 0.02560 0.04820 0.00121 -0.00780 0.00663
Cu(7) 0.04260 0.02560 0.04820 0.00121 -0.00780 0.00663
Ag(4) 0.06300 0.02450 0.07590 0.00650 0.00930 -0.00170
Ag(5) 0.04530 0.02880 0.06740 0.00221 0.00840 -0.01190
Cu(1) 0.01790 0.03270 0.03290 0.00000 -0.00170 0.00000
Cu(2) 0.02200 0.03270 0.03210 0.00000 0.00230 0.00000
Cu(3) 0.04390 0.02770 0.02160 0.00000 0.00070 0.00000
Cu(4) 0.02080 0.03530 0.03500 0.00000 -0.00110 0.00000
Cu(5) 0.02030 0.02690 0.03100 0.00000 -0.00170 0.00000
Cu(6) 0.04280 0.03310 0.02300 0.00000 0.00560 0.00000
S(1) 0.01590 0.02650 0.01930 0.00000 -0.00010 0.00000
S(2) 0.01550 0.02620 0.01790 0.00000 -0.00160 0.00000
S(3) 0.02150 0.04310 0.02120 0.00000 0.00190 0.00000
S(4) 0.01760 0.02670 0.02260 0.00000 0.00040 0.00000
S(5) 0.01440 0.03180 0.01910 0.00000 0.00130 0.00000
S(6) 0.02120 0.03420 0.02540 0.00000 -0.00070 0.00000
S(7) 0.01760 0.02310 0.02500 0.00000 0.00380 0.00000
S(8) 0.02410 0.02920 0.02510 0.00000 0.00450 0.00000

loop_
_atom_site_label
_atom_site_fract_x
_atom_site_fract_y
_atom_site_fract_z
_atom_site_occupancy
_atom_site_U_iso_or_equiv
Ag(1) 0.09176 0.54813 0.09008 1.00000 0.04316
Ag(2) 0.14746 0.04547 0.28118 1.00000 0.04047
Ag(3) 0.14968 0.04447 0.47155 0.92500 0.03882
Cu(7) 0.14968 0.04447 0.47155 0.07500 0.03882
Ag(4) 0.36551 0.05378 0.38286 1.00000 0.05449
Ag(5) 0.40752 0.03828 0.17491 1.00000 0.04716
Cu(1) 0.20523 0.25000 0.62233 1.00000 0.02783
Cu(2) 0.21109 0.25000 0.13139 1.00000 0.02890
Cu(3) 0.25446 0.25000 0.87318 1.00000 0.03110
Cu(4) 0.46383 0.25000 0.00358 1.00000 0.03040
Cu(5) 0.46884 0.25000 0.74449 1.00000 0.02609
Cu(6) 0.55523 0.25000 0.50127 1.00000 0.03300
S(1) 0.04573 0.25000 0.62453 1.00000 0.02060
S(2) 0.30802 0.25000 0.73871 1.00000 0.01990
S(3) 0.30710 0.25000 0.50522 1.00000 0.02860
S(4) 0.04782 0.25000 0.13756 1.00000 0.02230
S(5) 0.30319 0.25000 0.00898 1.00000 0.02180
S(6) 0.30764 0.25000 0.25144 1.00000 0.02690
S(7) 0.58011 0.25000 0.63763 1.00000 0.02190
S(8) 0.05990 0.25000 0.37751 1.00000 0.02610

loop_
_cod_related_entry_id
_cod_related_entry_database
_cod_related_entry_code
1 AMCSD 0014598
